data_4347978
loop_
_publ_author_name
'Schlindwein, Simon H.'
'Bader, Katharina'
'Sibold, Carlo'
'Frey, Wolfgang'
'Neugebauer, Petr'
'Orlita, Milan'
'Slageren, Joris van'
'Gudat, Dietrich'

_publ_section_title
;
 New Selective Synthesis of Dithiaboroles as a Viable Pathway to
 Functionalized Benzenedithiolenes and Their Complexes.
;
_journal_issue 12
_journal_name_full 'Inorganic chemistry'
_journal_page_first 6186
_journal_page_last 6194
_journal_paper_doi 10.1021/acs.inorgchem.6b00821
_journal_volume 55
_journal_year 2016
_chemical_formula_moiety 'C6 H2 B2 Br2 S4'
_chemical_formula_sum 'C6 H2 B2 Br2 S4'
_chemical_formula_weight 383.76
_space_group_crystal_system monoclinic
_space_group_IT_number 14
_space_group_name_Hall '-P 2ybc'
_space_group_name_H-M_alt 'P 1 21/c 1'
_atom_sites_solution_hydrogens geom
_audit_creation_method SHELXL-2014/7
_cell_angle_alpha 90
_cell_angle_beta 92.342(5)
_cell_angle_gamma 90
_cell_formula_units_Z 2
_cell_length_a 3.9679(6)
_cell_length_b 12.692(2)
_cell_length_c 11.0080(16)
_cell_measurement_reflns_used 857
_cell_measurement_temperature 100(2)
_cell_measurement_theta_max 24.995
_cell_measurement_theta_min 2.450
_cell_volume 553.91(15)
_computing_cell_refinement 'Bruker ApexII Software Suite, 2008'
_computing_data_collection 'Bruker ApexII Software Suite, 2008'
_computing_data_reduction 'Bruker ApexII Software Suite, 2008'
_computing_molecular_graphics 'SHELXS plus XP (Sheldrick, 1991)'
_computing_publication_material 'SHELXL-2014/7 (Sheldrick, 2014)'
_computing_structure_refinement 'SHELXL-2014/7 (Sheldrick, 2014)'
_computing_structure_solution 'SHELXS-2014/7 (Sheldrick, 2014)'
_diffrn_ambient_temperature 100(2)
_diffrn_measured_fraction_theta_full 0.993
_diffrn_measured_fraction_theta_max 0.993
_diffrn_measurement_device_type 'Bruker Kappa ApexII Duo'
_diffrn_measurement_method 'Omega and phi scans'
_diffrn_radiation_type MoK\a
_diffrn_radiation_wavelength 0.71073
_diffrn_reflns_av_R_equivalents 0.0291
_diffrn_reflns_av_unetI/netI 0.0288
_diffrn_reflns_Laue_measured_fraction_full 0.993
_diffrn_reflns_Laue_measured_fraction_max 0.993
_diffrn_reflns_limit_h_max 4
_diffrn_reflns_limit_h_min -4
_diffrn_reflns_limit_k_max 14
_diffrn_reflns_limit_k_min -15
_diffrn_reflns_limit_l_max 8
_diffrn_reflns_limit_l_min -13
_diffrn_reflns_number 3988
_diffrn_reflns_point_group_measured_fraction_full 0.993
_diffrn_reflns_point_group_measured_fraction_max 0.993
_diffrn_reflns_theta_full 24.995
_diffrn_reflns_theta_max 24.995
_diffrn_reflns_theta_min 2.450
_exptl_absorpt_coefficient_mu 8.020
_exptl_absorpt_correction_T_max 0.7392
_exptl_absorpt_correction_T_min 0.4050
_exptl_absorpt_correction_type numerical
_exptl_absorpt_process_details 'BLESSING 1995'
_exptl_crystal_colour colourless
_exptl_crystal_density_diffrn 2.301
_exptl_crystal_description block
_exptl_crystal_F_000 364
_exptl_crystal_size_max 0.235
_exptl_crystal_size_mid 0.097
_exptl_crystal_size_min 0.060
_refine_diff_density_max 2.331
_refine_diff_density_min -0.729
_refine_diff_density_rms 0.191
_refine_ls_extinction_method none
_refine_ls_goodness_of_fit_ref 1.169
_refine_ls_hydrogen_treatment constr
_refine_ls_matrix_type full
_refine_ls_number_parameters 65
_refine_ls_number_reflns 963
_refine_ls_number_restraints 0
_refine_ls_restrained_S_all 1.169
_refine_ls_R_factor_all 0.0523
_refine_ls_R_factor_gt 0.0456
_refine_ls_shift/su_max 0.000
_refine_ls_shift/su_mean 0.000
_refine_ls_structure_factor_coef Fsqd
_refine_ls_weighting_details 'w=1/[\s^2^(Fo^2^)+(0.0493P)^2^+6.2612P] where P=(Fo^2^+2Fc^2^)/3'
_refine_ls_weighting_scheme calc
_refine_ls_wR_factor_gt 0.1129
_refine_ls_wR_factor_ref 0.1152
_reflns_Friedel_coverage 0.000
_reflns_number_gt 857
_reflns_number_total 963
_reflns_threshold_expression 'I > 2\s(I)'
_cod_data_source_file 7c(gud303).cif
_cod_data_source_block gud303
_cod_original_cell_volume 553.88(15)
_cod_original_sg_symbol_H-M 'P 21/c'
_cod_database_code 4347978
_shelx_shelxl_version_number 2014/7
_shelx_space_group_comment
;
The symmetry employed for this shelxl refinement is uniquely defined
by the following loop, which should always be used as a source of
symmetry information in preference to the above space-group names.
They are only intended as comments.
;
_shelx_estimated_absorpt_t_min 0.254
_shelx_estimated_absorpt_t_max 0.645

loop_
_space_group_symop_operation_xyz
'x, y, z'
'-x, y+1/2, -z+1/2'
'-x, -y, -z'
'x, -y-1/2, z-1/2'

loop_
_atom_site_label
_atom_site_type_symbol
_atom_site_fract_x
_atom_site_fract_y
_atom_site_fract_z
_atom_site_U_iso_or_equiv
_atom_site_adp_type
_atom_site_occupancy
_atom_site_site_symmetry_order
_atom_site_calc_flag
_atom_site_refinement_flags_posn
_atom_site_refinement_flags_adp
Br1 Br 0.31287(18) 0.36320(6) 0.03129(6) 0.0146(3) Uani 1 1 d . .
S1 S 0.0279(4) 0.32474(15) 0.29825(16) 0.0132(4) Uani 1 1 d . .
S2 S 0.2975(5) 0.54136(14) 0.24359(17) 0.0133(4) Uani 1 1 d . .
B1 B 0.218(2) 0.4096(7) 0.1908(8) 0.0143(17) Uani 1 1 d . .
C1 C 0.1340(17) 0.5211(6) 0.3883(7) 0.0121(15) Uani 1 1 d . .
C2 C 0.0089(17) 0.4205(6) 0.4138(7) 0.0113(15) Uani 1 1 d . .
C3 C -0.1281(18) 0.3984(6) 0.5245(6) 0.0122(15) Uani 1 1 d . .
H3 H -0.2158 0.3305 0.5411 0.015 Uiso 1 1 calc R U

loop_
_atom_site_aniso_label
_atom_site_aniso_U_11
_atom_site_aniso_U_22
_atom_site_aniso_U_33
_atom_site_aniso_U_23
_atom_site_aniso_U_13
_atom_site_aniso_U_12
Br1 0.0202(4) 0.0139(4) 0.0098(4) -0.0019(3) 0.0024(3) -0.0004(3)
S1 0.0163(9) 0.0110(9) 0.0124(10) -0.0017(7) 0.0017(7) -0.0014(7)
S2 0.0179(9) 0.0113(9) 0.0107(9) 0.0010(7) 0.0022(7) -0.0002(7)
B1 0.019(4) 0.013(4) 0.011(4) -0.004(3) -0.002(3) 0.003(3)
C1 0.012(3) 0.012(4) 0.012(4) 0.002(3) 0.000(3) 0.002(3)
C2 0.012(3) 0.010(4) 0.012(4) 0.001(3) -0.002(3) 0.002(3)
C3 0.017(4) 0.011(3) 0.009(4) 0.000(3) 0.001(3) 0.000(3)

loop_
_atom_type_symbol
_atom_type_description
_atom_type_scat_dispersion_real
_atom_type_scat_dispersion_imag
_atom_type_scat_source
C C 0.0033 0.0016 'International Tables Vol C Tables 4.2.6.8 and 6.1.1.4'
H H 0.0000 0.0000 'International Tables Vol C Tables 4.2.6.8 and 6.1.1.4'
B B 0.0013 0.0007 'International Tables Vol C Tables 4.2.6.8 and 6.1.1.4'
S S 0.1246 0.1234 'International Tables Vol C Tables 4.2.6.8 and 6.1.1.4'
Br Br -0.2901 2.4595 'International Tables Vol C Tables 4.2.6.8 and 6.1.1.4'

loop_
_geom_angle_atom_site_label_1
_geom_angle_atom_site_label_2
_geom_angle_atom_site_label_3
_geom_angle
_geom_angle_site_symmetry_1
_geom_angle_site_symmetry_3
C2 S1 B1 95.4(4) . .
C1 S2 B1 95.1(4) . .
S1 B1 S2 114.9(5) . .
S1 B1 Br1 121.9(5) . .
S2 B1 Br1 123.2(5) . .
C2 C1 C3 120.7(7) . 3_566
C2 C1 S2 117.4(6) . .
C3 C1 S2 121.9(6) 3_566 .
C3 C2 C1 121.0(7) . .
C3 C2 S1 121.7(6) . .
C1 C2 S1 117.2(6) . .
C2 C3 C1 118.3(7) . 3_566
C2 C3 H3 120.9 . .
C1 C3 H3 120.9 3_566 .

loop_
_geom_bond_atom_site_label_1
_geom_bond_atom_site_label_2
_geom_bond_distance
_geom_bond_site_symmetry_2
Br1 B1 1.905(8) .
S1 C2 1.763(7) .
S1 B1 1.788(9) .
S2 C1 1.764(7) .
S2 B1 1.795(9) .
C1 C2 1.402(10) .
C1 C3 1.402(10) 3_566
C2 C3 1.383(10) .
C3 C1 1.402(10) 3_566
C3 H3 0.9500 .

loop_
_geom_torsion_atom_site_label_1
_geom_torsion_atom_site_label_2
_geom_torsion_atom_site_label_3
_geom_torsion_atom_site_label_4
_geom_torsion
_geom_torsion_site_symmetry_1
_geom_torsion_site_symmetry_4
C2 S1 B1 S2 0.2(5) . .
C2 S1 B1 Br1 -178.0(5) . .
C1 S2 B1 S1 -0.2(5) . .
C1 S2 B1 Br1 177.9(5) . .
B1 S2 C1 C2 0.1(6) . .
B1 S2 C1 C3 -179.9(6) . 3_566
C3 C1 C2 C3 1.0(12) 3_566 .
S2 C1 C2 C3 -179.1(6) . .
C3 C1 C2 S1 -180.0(5) 3_566 .
S2 C1 C2 S1 0.0(8) . .
B1 S1 C2 C3 179.0(6) . .
B1 S1 C2 C1 -0.1(6) . .
C1 C2 C3 C1 -0.9(12) . 3_566
S1 C2 C3 C1 -180.0(5) . 3_566
